data_1100557
loop_
_publ_author_name
'Chitsaz, Soheila'
'Harms, Klaus'
'Neum\"uller, Bernhard'
'Dehnicke, Kurt'

_publ_section_title
;
 Phosphaniminato-Komplexe von Bismut(III). Die Kristallstrukturen von
 [BiF~2~(NPEt~3~)(HNPEt~3~)]~2~ und [Bi~2~I(NPPh~3~)~4~]I~3~
;
_journal_coden_ASTM ZAACAB
_journal_issue 6
_journal_name_full
;
 Zeitschrift fuer Anorganische und Allgemeine Chemie
;
_journal_page_first 939
_journal_page_last 944
_journal_paper_doi 10.1002/(sici)1521-3749(199906)625:6<939::aid-zaac939>3.0.co;2-#
_journal_volume 625
_journal_year 1999
_chemical_formula_sum 'C24 H62 Bi2 F4 N4 P4'
_space_group_IT_number 14
_symmetry_cell_setting monoclinic
_symmetry_space_group_name_Hall '-P 2yn'
_symmetry_space_group_name_H-M 'P 1 21/n 1'
_cell_angle_alpha 90
_cell_angle_beta 92.55(1)
_cell_angle_gamma 90
_cell_formula_units_Z 2
_cell_length_a 21.0503(18)
_cell_length_b 11.958(1)
_cell_length_c 7.282(1)
_cod_original_sg_symbol_H-M 'P 21/n'
_cod_database_code 1100557

loop_
_symmetry_equiv_pos_site_id
_symmetry_equiv_pos_as_xyz
1 x,y,z
2 1/2+x,1/2-y,1/2+z
3 -x,-y,-z
4 -1/2-x,-1/2+y,-1/2-z

loop_
_atom_site_label
_atom_site_type_symbol
_atom_site_fract_x
_atom_site_fract_y
_atom_site_fract_z
Bi1 Bi -0.01401(1) 0.00431(2) 0.24244(2)
F1 F 0.0498(2) 0.1520(3) 0.2683(5)
F2 F -0.09431(17) 0.0870(3) 0.3751(4)
P1 P -0.10286(7) 0.16798(11) -0.03107(19)
P2 P -0.12304(7) -0.24381(12) 0.26883(19)
N1 N -0.0479(2) 0.0794(4) -0.0099(5)
N2 N -0.0894(3) -0.1485(4) 0.1587(7)
H1 H -0.076(3) -0.174(5) 0.055(5)
C1 C -0.0953(3) 0.2906(5) 0.1151(8)
H2 H -0.13210 0.34030 0.08800
H3 H -0.09700 0.26670 0.24500
C2 C -0.0352(3) 0.3563(5) 0.0931(10)
H4 H -0.03220 0.41560 0.18600
H5 H -0.03580 0.38970 -0.02980
H6 H 0.00160 0.30640 0.10890
C3 C -0.1058(3) 0.2197(5) -0.2653(7)
H7 H -0.06530 0.25880 -0.28660
H8 H -0.10850 0.15480 -0.34970
C4 C -0.1604(3) 0.2988(6) -0.3155(9)
H9 H -0.15870 0.32010 -0.44520
H10 H -0.15690 0.36590 -0.23850
H11 H -0.20090 0.26130 -0.29520
C5 C -0.1811(3) 0.1145(5) 0.0088(8)
H12 H -0.18250 0.08990 0.13840
H13 H -0.21250 0.17560 -0.01020
C6 C -0.2000(3) 0.0178(6) -0.1155(11)
H14 H -0.24180 -0.01040 -0.08290
H15 H -0.16850 -0.04210 -0.10050
H16 H -0.20220 0.04310 -0.24360
C7 C -0.1662(3) -0.1855(5) 0.4536(8)
H17 H -0.18640 -0.24720 0.52030
H18 H -0.13560 -0.14820 0.54090
C8 C -0.2170(3) -0.1021(6) 0.3934(9)
H19 H -0.24240 -0.08270 0.49840
H20 H -0.24460 -0.13500 0.29590
H21 H -0.19690 -0.03440 0.34700
C9 C -0.1799(3) -0.3238(6) 0.1274(8)
H22 H -0.19700 -0.38520 0.20180
H23 H -0.21590 -0.27460 0.08840
C10 C -0.1510(4) -0.3727(6) -0.0415(9)
H24 H -0.18350 -0.41500 -0.11270
H25 H -0.11590 -0.42270 -0.00370
H26 H -0.13490 -0.31220 -0.11730
C11 C -0.0693(3) -0.3432(5) 0.3779(8)
H27 H -0.04130 -0.37200 0.28310
H28 H -0.04200 -0.30220 0.46920
C12 C -0.0975(4) -0.4437(6) 0.475(1)
H29 H -0.06320 -0.48680 0.53680
H30 H -0.12030 -0.49120 0.38440
H31 H -0.12700 -0.41760 0.56600
Bi1B Bi 0.01401(1) -0.00431(2) -0.24244(2)
F1B F -0.0498(2) -0.1520(3) -0.2683(5)
F2B F 0.09431(17) -0.0870(3) -0.3751(4)
N1B N 0.0479(2) -0.0794(4) 0.0099(5)
P1B P 0.10286(7) -0.16798(11) 0.03107(19)
C1B C 0.0953(3) -0.2906(5) -0.1151(8)
H2B H 0.13210 -0.34030 -0.08800
H3B H 0.09700 -0.26670 -0.24500
C2B C 0.0352(3) -0.3563(5) -0.0931(10)
H4B H 0.03220 -0.41560 -0.18600
H5B H 0.03580 -0.38970 0.02980
H6B H -0.00160 -0.30640 -0.10890
C3B C 0.1058(3) -0.2197(5) 0.2653(7)
H7B H 0.06530 -0.25880 0.28660
H8B H 0.10850 -0.15480 0.34970
C4B C 0.1604(3) -0.2988(6) 0.3155(9)
H9B H 0.15870 -0.32010 0.44520
H10B H 0.15690 -0.36590 0.23850
H11B H 0.20090 -0.26130 0.29520
C5B C 0.1811(3) -0.1145(5) -0.0088(8)
H12B H 0.18250 -0.08990 -0.13840
H13B H 0.21250 -0.17560 0.01020
C6B C 0.2000(3) -0.0178(6) 0.1155(11)
H14B H 0.24180 0.01040 0.08290
H15B H 0.16850 0.04210 0.10050
H16B H 0.20220 -0.04310 0.24360
N2B N 0.0894(3) 0.1485(4) -0.1587(7)
P2B P 0.12304(7) 0.24381(12) -0.26883(19)
C7B C 0.1662(3) 0.1855(5) -0.4536(8)
H17B H 0.18640 0.24720 -0.52030
H18B H 0.13560 0.14820 -0.54090
C8B C 0.2170(3) 0.1021(6) -0.3934(9)
H19B H 0.24240 0.08270 -0.49840
H20B H 0.24460 0.13500 -0.29590
H21B H 0.19690 0.03440 -0.34700
C9B C 0.1799(3) 0.3238(6) -0.1274(8)
H22B H 0.19700 0.38520 -0.20180
H23B H 0.21590 0.27460 -0.08840
C10B C 0.1510(4) 0.3727(6) 0.0415(9)
H24B H 0.18350 0.41500 0.11270
H25B H 0.11590 0.42270 0.00370
H26B H 0.13490 0.31220 0.11730
C11B C 0.0693(3) 0.3432(5) -0.3779(8)
H27B H 0.04130 0.37200 -0.28310
H28B H 0.04200 0.30220 -0.46920
C12B C 0.0975(4) 0.4437(6) -0.475(1)
H29B H 0.06320 0.48680 -0.53680
H30B H 0.12030 0.49120 -0.38440
H31B H 0.12700 0.41760 -0.56600
H1B H 0.076(3) 0.174(5) -0.055(5)

loop_
_atom_type_symbol
_atom_type_radius_bond
C 0.68
H 0.23
Bi 1.54
F 0.64
N 0.68
P 1.05
